data_4346789
loop_
_publ_author_name
'M\'arquez, Astrid'
'\'Avila, Elena'
'Urbaneja, Carmen'
'\'Alvarez, Eleuterio'
'Palma, Pilar'
'C\'ampora, Juan'

_publ_section_title
;
 Copper(I) Complexes of Zwitterionic Imidazolium-2-Amidinates, a Promising
 Class of Electroneutral, Amidinate-Type Ligands.
;
_journal_issue 22
_journal_name_full 'Inorganic chemistry'
_journal_page_first 11007
_journal_page_last 11017
_journal_paper_doi 10.1021/acs.inorgchem.5b02141
_journal_volume 54
_journal_year 2015
_chemical_formula_moiety 'C32 H45 Cu N4 O2'
_chemical_formula_sum 'C32 H45 Cu N4 O2'
_chemical_formula_weight 581.26
_space_group_IT_number 14
_space_group_name_Hall '-P 2ybc'
_space_group_name_H-M_alt 'P 1 21/c 1'
_symmetry_cell_setting monoclinic
_symmetry_space_group_name_Hall '-P 2ybc'
_symmetry_space_group_name_H-M 'P 1 21/c 1'
_atom_sites_solution_hydrogens geom
_atom_sites_solution_primary direct
_atom_sites_solution_secondary difmap
_audit_creation_method SHELXL-97
_cell_angle_alpha 90.00
_cell_angle_beta 96.0570(10)
_cell_angle_gamma 90.00
_cell_formula_units_Z 4
_cell_length_a 10.9841(5)
_cell_length_b 17.9692(8)
_cell_length_c 16.1610(7)
_cell_measurement_reflns_used 7423
_cell_measurement_temperature 213(2)
_cell_measurement_theta_max 29.81
_cell_measurement_theta_min 2.42
_cell_volume 3172.0(2)
_computing_cell_refinement 'APEX2 Software Suite (Bruker, 2007)'
_computing_data_collection 'APEX2 Software Suite (Bruker, 2007)'
_computing_data_reduction 'APEX2 Software Suite (Bruker, 2007)'
_computing_molecular_graphics 'SHELXTL (Sheldrick, 2008)'
_computing_publication_material 'SHELXTL and publCIF (Westrip, 2010)'
_computing_structure_refinement 'SHELXL97 (Sheldrick, 2008)'
_computing_structure_solution 'SIR2002 (Burla et al., 2003)'
_diffrn_ambient_temperature 213(2)
_diffrn_detector_area_resol_mean 8.26
_diffrn_measured_fraction_theta_full 0.999
_diffrn_measured_fraction_theta_max 0.999
_diffrn_measurement_device_type
;
 Bruker-Nonius X8kappa APEX II CCD area detector
;
_diffrn_measurement_method 'phi and omega scans with narrow frames'
_diffrn_radiation_monochromator graphite
_diffrn_radiation_source 'fine-focus sealed tube'
_diffrn_radiation_type MoK\a
_diffrn_radiation_wavelength 0.71073
_diffrn_reflns_av_R_equivalents 0.0247
_diffrn_reflns_av_sigmaI/netI 0.0172
_diffrn_reflns_limit_h_max 13
_diffrn_reflns_limit_h_min -12
_diffrn_reflns_limit_k_max 21
_diffrn_reflns_limit_k_min -20
_diffrn_reflns_limit_l_max 16
_diffrn_reflns_limit_l_min -19
_diffrn_reflns_number 30962
_diffrn_reflns_theta_full 25.25
_diffrn_reflns_theta_max 25.25
_diffrn_reflns_theta_min 1.70
_diffrn_standards_decay_% 0
_exptl_absorpt_coefficient_mu 0.721
_exptl_absorpt_correction_T_max 0.7916
_exptl_absorpt_correction_T_min 0.7613
_exptl_absorpt_correction_type multi-scan
_exptl_absorpt_process_details
;
program SADABS, Bruker (2001).
;
_exptl_crystal_colour yellow
_exptl_crystal_density_diffrn 1.217
_exptl_crystal_density_method 'not measured'
_exptl_crystal_description prism
_exptl_crystal_F_000 1240
_exptl_crystal_size_max 0.40
_exptl_crystal_size_mid 0.34
_exptl_crystal_size_min 0.34
_refine_diff_density_max 0.447
_refine_diff_density_min -0.401
_refine_diff_density_rms 0.045
_refine_ls_extinction_method none
_refine_ls_goodness_of_fit_ref 1.070
_refine_ls_hydrogen_treatment constr
_refine_ls_matrix_type full
_refine_ls_number_parameters 363
_refine_ls_number_reflns 5729
_refine_ls_number_restraints 7
_refine_ls_restrained_S_all 1.155
_refine_ls_R_factor_all 0.0361
_refine_ls_R_factor_gt 0.0324
_refine_ls_shift/su_max 0.002
_refine_ls_shift/su_mean 0.000
_refine_ls_structure_factor_coef Fsqd
_refine_ls_weighting_details 'calc w=1/[\s^2^(Fo^2^)+(0.0510P)^2^+1.2842P] where P=(Fo^2^+2Fc^2^)/3'
_refine_ls_weighting_scheme calc
_refine_ls_wR_factor_gt 0.0920
_refine_ls_wR_factor_ref 0.0940
_reflns_number_gt 5163
_reflns_number_total 5729
_reflns_threshold_expression >2sigma(I)
_cod_data_source_file ic5b02141_si_001.cif
_cod_data_source_block 1b
_cod_depositor_comments
;
The following automatic conversions were performed:

data item '_symmetry_cell_setting' value 'Monoclinic' was changed to
'monoclinic' in accordance with the
/home/saulius/struct/COD-crude-data/automatic-downloads/DataCite-retrospective/ACS/depositions/lib/dictionaries/cif_core.dic
dictionary named 'cif_core.dic' version 2.4.2 last updated on
2011-04-26.

Automatic conversion script
Id: cif_fix_values 6909 2019-04-08 15:41:33Z antanas 
;
_cod_original_sg_symbol_H-M 'P 21/c'
_cod_database_code 4346789

loop_
_symmetry_equiv_pos_as_xyz
'x, y, z'
'-x, y+1/2, -z+1/2'
'-x, -y, -z'
'x, -y-1/2, z-1/2'

loop_
_atom_site_label
_atom_site_type_symbol
_atom_site_fract_x
_atom_site_fract_y
_atom_site_fract_z
_atom_site_U_iso_or_equiv
_atom_site_adp_type
_atom_site_occupancy
_atom_site_symmetry_multiplicity
_atom_site_calc_flag
_atom_site_refinement_flags
Cu1 Cu 0.67240(2) 0.503805(12) 0.608830(15) 0.03390(10) Uani 1 1 d .
O2 O 0.67237(12) 0.60291(8) 0.57869(10) 0.0448(4) Uani 1 1 d .
N3 N 0.67863(14) 0.28136(8) 0.66595(9) 0.0301(3) Uani 1 1 d .
N2 N 0.68289(13) 0.31378(8) 0.47252(9) 0.0303(3) Uani 1 1 d .
N1 N 0.84348(13) 0.37517(9) 0.52107(10) 0.0323(3) Uani 1 1 d .
N4 N 0.66642(14) 0.40968(8) 0.65465(9) 0.0296(3) Uani 1 1 d .
O1 O 0.87170(14) 0.60139(9) 0.57255(13) 0.0620(4) Uani 1 1 d U
C31 C 0.77432(16) 0.63233(10) 0.57264(11) 0.0295(4) Uani 1 1 d U
C6 C 0.69337(15) 0.34246(10) 0.62582(11) 0.0266(4) Uani 1 1 d .
C7 C 0.70323(16) 0.20840(9) 0.64093(10) 0.0281(4) Uani 1 1 d .
C8 C 0.60281(16) 0.15823(10) 0.63371(11) 0.0300(4) Uani 1 1 d .
C12 C 0.82207(17) 0.18136(10) 0.63428(11) 0.0320(4) Uani 1 1 d .
C5 C 0.73883(15) 0.34462(9) 0.54144(11) 0.0279(4) Uani 1 1 d .
C19 C 0.61866(17) 0.40847(9) 0.73459(11) 0.0306(4) Uani 1 1 d .
C4 C 0.56051(17) 0.28076(11) 0.46434(12) 0.0355(4) Uani 1 1 d .
H4A H 0.5424 0.2615 0.5185 0.053 Uiso 1 1 calc R
H4B H 0.5572 0.2399 0.4239 0.053 Uiso 1 1 calc R
H4C H 0.4999 0.3187 0.4451 0.053 Uiso 1 1 calc R
C13 C 0.47644(17) 0.18441(11) 0.65136(12) 0.0342(4) Uani 1 1 d .
H13 H 0.4662 0.2364 0.6295 0.041 Uiso 1 1 calc R
C1 C 0.85305(18) 0.36223(11) 0.43804(12) 0.0393(4) Uani 1 1 d .
H1 H 0.9184 0.3773 0.4077 0.047 Uiso 1 1 calc R
C20 C 0.70026(19) 0.40850(10) 0.80771(12) 0.0371(4) Uani 1 1 d .
C9 C 0.62340(19) 0.08441(10) 0.61531(13) 0.0383(4) Uani 1 1 d .
H9 H 0.5562 0.0509 0.6093 0.046 Uiso 1 1 calc R
C2 C 0.75294(18) 0.32433(12) 0.40792(12) 0.0384(4) Uani 1 1 d .
H2 H 0.7339 0.3078 0.3522 0.046 Uiso 1 1 calc R
C24 C 0.49142(18) 0.40837(10) 0.73750(12) 0.0348(4) Uani 1 1 d .
C28 C 0.40320(18) 0.41218(11) 0.65881(13) 0.0394(4) Uani 1 1 d .
H28 H 0.4458 0.3911 0.6124 0.047 Uiso 1 1 calc R
C16 C 0.93513(17) 0.22921(11) 0.65288(12) 0.0362(4) Uani 1 1 d .
H16 H 0.9074 0.2819 0.6574 0.043 Uiso 1 1 calc R
C25 C 0.8371(2) 0.41107(12) 0.80341(13) 0.0449(5) Uani 1 1 d .
H25 H 0.8542 0.3836 0.7521 0.054 Uiso 1 1 calc R
C11 C 0.83698(18) 0.10641(11) 0.61569(13) 0.0396(4) Uani 1 1 d .
H11 H 0.9168 0.0881 0.6099 0.048 Uiso 1 1 calc R
C10 C 0.7392(2) 0.05830(11) 0.60548(14) 0.0433(5) Uani 1 1 d .
H10 H 0.7512 0.0076 0.5918 0.052 Uiso 1 1 calc R
C21 C 0.6509(2) 0.40817(12) 0.88332(13) 0.0469(5) Uani 1 1 d .
H21 H 0.7043 0.4083 0.9336 0.056 Uiso 1 1 calc R
C3 C 0.93349(18) 0.41767(11) 0.57511(14) 0.0411(5) Uani 1 1 d .
H3A H 0.9110 0.4705 0.5731 0.062 Uiso 1 1 calc R
H3B H 1.0147 0.4115 0.5560 0.062 Uiso 1 1 calc R
H3C H 0.9351 0.3995 0.6324 0.062 Uiso 1 1 calc R
C22 C 0.5266(2) 0.40759(12) 0.88698(14) 0.0492(6) Uani 1 1 d .
H22 H 0.4950 0.4072 0.9395 0.059 Uiso 1 1 calc R
C23 C 0.4475(2) 0.40751(11) 0.81508(13) 0.0433(5) Uani 1 1 d .
H23 H 0.3616 0.4069 0.8185 0.052 Uiso 1 1 calc R
C18 C 1.0194(2) 0.22611(13) 0.58408(15) 0.0506(5) Uani 1 1 d .
H18A H 1.0521 0.1756 0.5804 0.076 Uiso 1 1 calc R
H18B H 1.0871 0.2612 0.5965 0.076 Uiso 1 1 calc R
H18C H 0.9732 0.2395 0.5309 0.076 Uiso 1 1 calc R
C32 C 0.7703(2) 0.71805(12) 0.56823(15) 0.0481(5) Uani 1 1 d .
H32A H 0.7274 0.7336 0.5148 0.072 Uiso 1 1 calc R
H32B H 0.8540 0.7377 0.5735 0.072 Uiso 1 1 calc R
H32C H 0.7270 0.7374 0.6137 0.072 Uiso 1 1 calc R
C29 C 0.3702(3) 0.49302(13) 0.63694(17) 0.0545(6) Uani 1 1 d .
H29A H 0.3302 0.5155 0.6822 0.082 Uiso 1 1 calc R
H29B H 0.3144 0.4945 0.5855 0.082 Uiso 1 1 calc R
H29C H 0.4448 0.5208 0.6291 0.082 Uiso 1 1 calc R
C30 C 0.2859(2) 0.36752(14) 0.66362(17) 0.0572(6) Uani 1 1 d .
H30A H 0.3068 0.3165 0.6811 0.086 Uiso 1 1 calc R
H30B H 0.2383 0.3667 0.6088 0.086 Uiso 1 1 calc R
H30C H 0.2372 0.3907 0.7041 0.086 Uiso 1 1 calc R
C15 C 0.3719(2) 0.13869(15) 0.60860(19) 0.0630(7) Uani 1 1 d .
H15A H 0.3794 0.1365 0.5488 0.094 Uiso 1 1 calc R
H15B H 0.2937 0.1619 0.6178 0.094 Uiso 1 1 calc R
H15C H 0.3752 0.0882 0.6316 0.094 Uiso 1 1 calc R
C17 C 1.0047(2) 0.20768(16) 0.73635(16) 0.0617(7) Uani 1 1 d .
H17A H 0.9514 0.2144 0.7807 0.093 Uiso 1 1 calc R
H17B H 1.0772 0.2394 0.7473 0.093 Uiso 1 1 calc R
H17C H 1.0300 0.1555 0.7346 0.093 Uiso 1 1 calc R
C14 C 0.4698(2) 0.18819(18) 0.74454(15) 0.0668(8) Uani 1 1 d .
H14A H 0.4834 0.1385 0.7687 0.100 Uiso 1 1 calc R
H14B H 0.3889 0.2063 0.7555 0.100 Uiso 1 1 calc R
H14C H 0.5329 0.2223 0.7697 0.100 Uiso 1 1 calc R
C27 C 0.8805(3) 0.49121(14) 0.7943(2) 0.0690(8) Uani 1 1 d .
H27A H 0.8375 0.5133 0.7440 0.104 Uiso 1 1 calc R
H27B H 0.9689 0.4915 0.7900 0.104 Uiso 1 1 calc R
H27C H 0.8631 0.5202 0.8431 0.104 Uiso 1 1 calc R
C26 C 0.9118(3) 0.37391(17) 0.87691(18) 0.0713(8) Uani 1 1 d .
H26A H 0.9059 0.4034 0.9273 0.107 Uiso 1 1 calc R
H26B H 0.9977 0.3707 0.8658 0.107 Uiso 1 1 calc R
H26C H 0.8799 0.3238 0.8848 0.107 Uiso 1 1 calc R

loop_
_atom_site_aniso_label
_atom_site_aniso_U_11
_atom_site_aniso_U_22
_atom_site_aniso_U_33
_atom_site_aniso_U_23
_atom_site_aniso_U_13
_atom_site_aniso_U_12
Cu1 0.03272(15) 0.02688(14) 0.04288(16) 0.00416(9) 0.00768(11) -0.00020(8)
O2 0.0333(8) 0.0338(7) 0.0683(10) 0.0125(7) 0.0102(7) 0.0012(6)
N3 0.0307(8) 0.0272(7) 0.0327(8) -0.0005(6) 0.0049(6) -0.0011(6)
N2 0.0266(8) 0.0330(8) 0.0311(8) 0.0034(6) 0.0028(6) 0.0020(6)
N1 0.0247(7) 0.0336(8) 0.0394(8) 0.0040(6) 0.0069(6) 0.0004(6)
N4 0.0298(8) 0.0262(7) 0.0330(8) -0.0003(6) 0.0040(6) -0.0017(6)
O1 0.0350(7) 0.0521(9) 0.1013(13) 0.0051(9) 0.0189(8) 0.0032(6)
C31 0.0254(8) 0.0349(9) 0.0295(8) 0.0092(7) 0.0087(7) -0.0008(6)
C6 0.0200(8) 0.0285(9) 0.0310(9) -0.0008(7) 0.0010(7) -0.0022(6)
C7 0.0324(9) 0.0266(8) 0.0254(8) 0.0042(7) 0.0032(7) 0.0011(7)
C8 0.0313(9) 0.0292(9) 0.0293(9) 0.0062(7) 0.0025(7) 0.0000(7)
C12 0.0315(9) 0.0315(9) 0.0328(9) 0.0061(7) 0.0023(7) 0.0020(7)
C5 0.0236(8) 0.0254(8) 0.0345(9) 0.0026(7) 0.0022(7) 0.0023(7)
C19 0.0378(10) 0.0208(8) 0.0337(9) -0.0021(7) 0.0060(8) -0.0015(7)
C4 0.0296(10) 0.0405(10) 0.0353(10) 0.0012(8) -0.0017(7) -0.0050(8)
C13 0.0310(9) 0.0364(10) 0.0357(10) 0.0067(8) 0.0062(8) -0.0001(8)
C1 0.0330(10) 0.0472(11) 0.0396(11) 0.0079(9) 0.0123(8) 0.0044(8)
C20 0.0484(12) 0.0252(9) 0.0370(10) -0.0017(7) 0.0014(8) -0.0009(8)
C9 0.0402(11) 0.0278(9) 0.0470(11) 0.0044(8) 0.0044(9) -0.0045(8)
C2 0.0347(10) 0.0489(11) 0.0325(10) 0.0037(8) 0.0075(8) 0.0055(9)
C24 0.0415(11) 0.0225(8) 0.0417(10) -0.0040(7) 0.0101(8) 0.0015(7)
C28 0.0327(10) 0.0400(11) 0.0456(11) -0.0084(9) 0.0052(8) 0.0017(8)
C16 0.0282(9) 0.0382(10) 0.0413(10) 0.0021(8) -0.0008(8) 0.0018(8)
C25 0.0446(12) 0.0441(12) 0.0433(11) -0.0036(9) -0.0076(9) -0.0041(9)
C11 0.0351(10) 0.0349(10) 0.0493(12) 0.0068(9) 0.0059(9) 0.0095(8)
C10 0.0497(12) 0.0246(9) 0.0565(13) 0.0038(8) 0.0091(10) 0.0043(8)
C21 0.0694(15) 0.0375(11) 0.0329(10) -0.0001(8) 0.0010(10) 0.0054(10)
C3 0.0293(10) 0.0406(11) 0.0538(12) -0.0004(9) 0.0058(9) -0.0078(8)
C22 0.0739(16) 0.0375(11) 0.0395(11) 0.0023(9) 0.0215(11) 0.0098(10)
C23 0.0509(12) 0.0329(10) 0.0491(12) -0.0018(9) 0.0192(10) 0.0051(9)
C18 0.0346(11) 0.0557(13) 0.0628(14) -0.0025(11) 0.0109(10) -0.0067(10)
C32 0.0465(12) 0.0387(11) 0.0601(14) 0.0071(10) 0.0109(10) -0.0077(9)
C29 0.0510(14) 0.0527(14) 0.0583(15) 0.0054(10) -0.0011(11) 0.0091(10)
C30 0.0388(12) 0.0592(15) 0.0738(16) -0.0102(12) 0.0073(11) -0.0051(10)
C15 0.0337(12) 0.0597(15) 0.095(2) -0.0136(14) 0.0058(12) -0.0042(11)
C17 0.0570(15) 0.0711(17) 0.0523(14) 0.0053(12) -0.0162(11) -0.0033(13)
C14 0.0562(15) 0.104(2) 0.0433(13) 0.0164(13) 0.0177(11) 0.0208(14)
C27 0.0568(16) 0.0574(16) 0.089(2) -0.0017(13) -0.0091(15) -0.0201(12)
C26 0.0648(17) 0.0817(19) 0.0629(16) 0.0074(14) -0.0144(13) 0.0114(14)

loop_
_atom_type_symbol
_atom_type_description
_atom_type_scat_dispersion_real
_atom_type_scat_dispersion_imag
_atom_type_scat_source
C C 0.0033 0.0016 'International Tables Vol C Tables 4.2.6.8 and 6.1.1.4'
H H 0.0000 0.0000 'International Tables Vol C Tables 4.2.6.8 and 6.1.1.4'
Cu Cu 0.3201 1.2651 'International Tables Vol C Tables 4.2.6.8 and 6.1.1.4'
N N 0.0061 0.0033 'International Tables Vol C Tables 4.2.6.8 and 6.1.1.4'
O O 0.0106 0.0060 'International Tables Vol C Tables 4.2.6.8 and 6.1.1.4'

loop_
_geom_angle_atom_site_label_1
_geom_angle_atom_site_label_2
_geom_angle_atom_site_label_3
_geom_angle
O2 Cu1 N4 171.21(7)
C31 O2 Cu1 116.92(12)
C6 N3 C7 127.51(15)
C5 N2 C2 109.36(15)
C5 N2 C4 125.58(15)
C2 N2 C4 124.78(16)
C5 N1 C1 108.94(16)
C5 N1 C3 127.42(16)
C1 N1 C3 123.61(16)
C6 N4 C19 114.33(14)
C6 N4 Cu1 131.82(12)
C19 N4 Cu1 113.78(11)
O1 C31 O2 127.36(18)
O1 C31 C32 118.77(17)
O2 C31 C32 113.83(16)
N3 C6 N4 123.17(16)
N3 C6 C5 123.25(15)
N4 C6 C5 113.56(15)
N3 C7 C12 123.47(16)
N3 C7 C8 116.38(15)
C12 C7 C8 119.55(16)
C9 C8 C7 118.91(17)
C9 C8 C13 120.67(17)
C7 C8 C13 120.31(16)
C11 C12 C7 118.76(17)
C11 C12 C16 118.62(17)
C7 C12 C16 122.45(17)
N2 C5 N1 107.17(15)
N2 C5 C6 125.41(15)
N1 C5 C6 127.39(16)
C24 C19 C20 121.38(17)
C24 C19 N4 119.13(16)
C20 C19 N4 119.48(17)
N2 C4 H4A 109.5
N2 C4 H4B 109.5
H4A C4 H4B 109.5
N2 C4 H4C 109.5
H4A C4 H4C 109.5
H4B C4 H4C 109.5
C14 C13 C15 111.3(2)
C14 C13 C8 109.90(17)
C15 C13 C8 114.12(17)
C14 C13 H13 107.1
C15 C13 H13 107.1
C8 C13 H13 107.1
C2 C1 N1 107.19(17)
C2 C1 H1 126.4
N1 C1 H1 126.4
C21 C20 C19 117.81(19)
C21 C20 C25 121.51(19)
C19 C20 C25 120.66(18)
C10 C9 C8 121.61(18)
C10 C9 H9 119.2
C8 C9 H9 119.2
C1 C2 N2 107.34(17)
C1 C2 H2 126.3
N2 C2 H2 126.3
C23 C24 C19 118.17(19)
C23 C24 C28 120.30(18)
C19 C24 C28 121.48(17)
C24 C28 C30 113.67(19)
C24 C28 C29 110.58(17)
C30 C28 C29 109.27(19)
C24 C28 H28 107.7
C30 C28 H28 107.7
C29 C28 H28 107.7
C12 C16 C18 112.56(17)
C12 C16 C17 110.77(17)
C18 C16 C17 110.48(19)
C12 C16 H16 107.6
C18 C16 H16 107.6
C17 C16 H16 107.6
C20 C25 C26 114.0(2)
C20 C25 C27 110.8(2)
C26 C25 C27 109.8(2)
C20 C25 H25 107.3
C26 C25 H25 107.3
C27 C25 H25 107.3
C10 C11 C12 121.70(18)
C10 C11 H11 119.2
C12 C11 H11 119.2
C11 C10 C9 119.34(18)
C11 C10 H10 120.3
C9 C10 H10 120.3
C22 C21 C20 121.4(2)
C22 C21 H21 119.3
C20 C21 H21 119.3
N1 C3 H3A 109.5
N1 C3 H3B 109.5
H3A C3 H3B 109.5
N1 C3 H3C 109.5
H3A C3 H3C 109.5
H3B C3 H3C 109.5
C21 C22 C23 120.4(2)
C21 C22 H22 119.8
C23 C22 H22 119.8
C22 C23 C24 120.9(2)
C22 C23 H23 119.6
C24 C23 H23 119.6
C16 C18 H18A 109.5
C16 C18 H18B 109.5
H18A C18 H18B 109.5
C16 C18 H18C 109.5
H18A C18 H18C 109.5
H18B C18 H18C 109.5
C31 C32 H32A 109.5
C31 C32 H32B 109.5
H32A C32 H32B 109.5
C31 C32 H32C 109.5
H32A C32 H32C 109.5
H32B C32 H32C 109.5
C28 C29 H29A 109.5
C28 C29 H29B 109.5
H29A C29 H29B 109.5
C28 C29 H29C 109.5
H29A C29 H29C 109.5
H29B C29 H29C 109.5
C28 C30 H30A 109.5
C28 C30 H30B 109.5
H30A C30 H30B 109.5
C28 C30 H30C 109.5
H30A C30 H30C 109.5
H30B C30 H30C 109.5
C13 C15 H15A 109.5
C13 C15 H15B 109.5
H15A C15 H15B 109.5
C13 C15 H15C 109.5
H15A C15 H15C 109.5
H15B C15 H15C 109.5
C16 C17 H17A 109.5
C16 C17 H17B 109.5
H17A C17 H17B 109.5
C16 C17 H17C 109.5
H17A C17 H17C 109.5
H17B C17 H17C 109.5
C13 C14 H14A 109.5
C13 C14 H14B 109.5
H14A C14 H14B 109.5
C13 C14 H14C 109.5
H14A C14 H14C 109.5
H14B C14 H14C 109.5
C25 C27 H27A 109.5
C25 C27 H27B 109.5
H27A C27 H27B 109.5
C25 C27 H27C 109.5
H27A C27 H27C 109.5
H27B C27 H27C 109.5
C25 C26 H26A 109.5
C25 C26 H26B 109.5
H26A C26 H26B 109.5
C25 C26 H26C 109.5
H26A C26 H26C 109.5
H26B C26 H26C 109.5

loop_
_geom_bond_atom_site_label_1
_geom_bond_atom_site_label_2
_geom_bond_distance
Cu1 O2 1.8463(14)
Cu1 N4 1.8502(15)
O2 C31 1.251(2)
N3 C6 1.294(2)
N3 C7 1.406(2)
N2 C5 1.334(2)
N2 C2 1.374(2)
N2 C4 1.462(2)
N1 C5 1.346(2)
N1 C1 1.377(3)
N1 C3 1.463(2)
N4 C6 1.339(2)
N4 C19 1.445(2)
O1 C31 1.206(2)
C31 C32 1.543(3)
C6 C5 1.501(2)
C7 C12 1.407(3)
C7 C8 1.420(2)
C8 C9 1.383(3)
C8 C13 1.521(3)
C12 C11 1.393(3)
C12 C16 1.514(3)
C19 C24 1.403(3)
C19 C20 1.406(3)
C4 H4A 0.9800
C4 H4B 0.9800
C4 H4C 0.9800
C13 C14 1.517(3)
C13 C15 1.518(3)
C13 H13 1.0000
C1 C2 1.340(3)
C1 H1 0.9500
C20 C21 1.388(3)
C20 C25 1.512(3)
C9 C10 1.381(3)
C9 H9 0.9500
C2 H2 0.9500
C24 C23 1.390(3)
C24 C28 1.517(3)
C28 C30 1.527(3)
C28 C29 1.530(3)
C28 H28 1.0000
C16 C18 1.521(3)
C16 C17 1.528(3)
C16 H16 1.0000
C25 C26 1.525(3)
C25 C27 1.529(3)
C25 H25 1.0000
C11 C10 1.375(3)
C11 H11 0.9500
C10 H10 0.9500
C21 C22 1.374(3)
C21 H21 0.9500
C3 H3A 0.9800
C3 H3B 0.9800
C3 H3C 0.9800
C22 C23 1.376(3)
C22 H22 0.9500
C23 H23 0.9500
C18 H18A 0.9800
C18 H18B 0.9800
C18 H18C 0.9800
C32 H32A 0.9800
C32 H32B 0.9800
C32 H32C 0.9800
C29 H29A 0.9800
C29 H29B 0.9800
C29 H29C 0.9800
C30 H30A 0.9800
C30 H30B 0.9800
C30 H30C 0.9800
C15 H15A 0.9800
C15 H15B 0.9800
C15 H15C 0.9800
C17 H17A 0.9800
C17 H17B 0.9800
C17 H17C 0.9800
C14 H14A 0.9800
C14 H14B 0.9800
C14 H14C 0.9800
C27 H27A 0.9800
C27 H27B 0.9800
C27 H27C 0.9800
C26 H26A 0.9800
C26 H26B 0.9800
C26 H26C 0.9800

loop_
_geom_torsion_atom_site_label_1
_geom_torsion_atom_site_label_2
_geom_torsion_atom_site_label_3
_geom_torsion_atom_site_label_4
_geom_torsion
Cu1 O2 C31 O1 11.5(3)
Cu1 O2 C31 C32 -166.11(14)
C7 N3 C6 N4 179.54(16)
C7 N3 C6 C5 1.4(3)
C19 N4 C6 N3 -0.3(2)
Cu1 N4 C6 N3 -177.05(13)
C19 N4 C6 C5 178.04(14)
Cu1 N4 C6 C5 1.3(2)
C6 N3 C7 C12 68.1(2)
C6 N3 C7 C8 -120.83(19)
N3 C7 C8 C9 -175.30(16)
C12 C7 C8 C9 -3.8(3)
N3 C7 C8 C13 0.9(2)
C12 C7 C8 C13 172.36(16)
N3 C7 C12 C11 174.69(17)
C8 C7 C12 C11 3.8(3)
N3 C7 C12 C16 -0.6(3)
C8 C7 C12 C16 -171.46(16)
C2 N2 C5 N1 0.43(19)
C4 N2 C5 N1 -173.65(16)
C2 N2 C5 C6 -177.68(16)
C4 N2 C5 C6 8.2(3)
C1 N1 C5 N2 -0.7(2)
C3 N1 C5 N2 177.55(17)
C1 N1 C5 C6 177.39(17)
C3 N1 C5 C6 -4.4(3)
N3 C6 C5 N2 61.7(2)
N4 C6 C5 N2 -116.58(19)
N3 C6 C5 N1 -116.0(2)
N4 C6 C5 N1 65.7(2)
C6 N4 C19 C24 -94.86(19)
Cu1 N4 C19 C24 82.52(17)
C6 N4 C19 C20 86.05(19)
Cu1 N4 C19 C20 -96.58(16)
C9 C8 C13 C14 97.7(2)
C7 C8 C13 C14 -78.4(2)
C9 C8 C13 C15 -28.1(3)
C7 C8 C13 C15 155.80(19)
C5 N1 C1 C2 0.6(2)
C3 N1 C1 C2 -177.65(17)
C24 C19 C20 C21 0.2(3)
N4 C19 C20 C21 179.28(16)
C24 C19 C20 C25 -178.05(17)
N4 C19 C20 C25 1.0(3)
C7 C8 C9 C10 1.3(3)
C13 C8 C9 C10 -174.88(18)
N1 C1 C2 N2 -0.4(2)
C5 N2 C2 C1 0.0(2)
C4 N2 C2 C1 174.11(17)
C20 C19 C24 C23 -0.7(3)
N4 C19 C24 C23 -179.74(16)
C20 C19 C24 C28 176.95(16)
N4 C19 C24 C28 -2.1(2)
C23 C24 C28 C30 -37.2(3)
C19 C24 C28 C30 145.22(19)
C23 C24 C28 C29 86.1(2)
C19 C24 C28 C29 -91.4(2)
C11 C12 C16 C18 54.4(2)
C7 C12 C16 C18 -130.24(19)
C11 C12 C16 C17 -69.8(2)
C7 C12 C16 C17 105.5(2)
C21 C20 C25 C26 30.3(3)
C19 C20 C25 C26 -151.5(2)
C21 C20 C25 C27 -94.2(2)
C19 C20 C25 C27 84.0(2)
C7 C12 C11 C10 -1.4(3)
C16 C12 C11 C10 174.12(19)
C12 C11 C10 C9 -1.2(3)
C8 C9 C10 C11 1.2(3)
C19 C20 C21 C22 0.2(3)
C25 C20 C21 C22 178.46(19)
C20 C21 C22 C23 -0.2(3)
C21 C22 C23 C24 -0.3(3)
C19 C24 C23 C22 0.7(3)
C28 C24 C23 C22 -176.93(18)
